data_1516125
loop_
_publ_author_name
'Mart\'in, C.'
'Whiteoak, C. J.'
'Martin, E.'
'Mart\'inez Belmonte, M.'
'Escudero-Ad\'an, E. C.'
'Kleij, A. W.'

_publ_section_title
;
 Easily accessible bifunctional Zn(salpyr) catalysts for the formation of
 organic carbonates
;
_journal_issue 6
_journal_name_full 'Catalysis Science &amp; Technology'
_journal_page_first 1615
_journal_paper_doi 10.1039/c3cy01043k
_journal_volume 4
_journal_year 2014
_chemical_formula_sum 'C31 H39 N5 O8 S2 Zn'
_chemical_formula_weight 739.16
_chemical_name_systematic
; 
 ? 
;
_space_group_IT_number 14
_symmetry_cell_setting monoclinic
_symmetry_space_group_name_Hall '-P 2ybc'
_symmetry_space_group_name_H-M 'P 1 21/c 1'
_atom_sites_solution_hydrogens geom
_atom_sites_solution_primary direct
_atom_sites_solution_secondary difmap
_audit_creation_method SHELXL-97
_cell_angle_alpha 90.00
_cell_angle_beta 102.0060(10)
_cell_angle_gamma 90.00
_cell_formula_units_Z 4
_cell_length_a 21.5392(8)
_cell_length_b 14.9764(6)
_cell_length_c 11.0367(4)
_cell_measurement_reflns_used 8552
_cell_measurement_temperature 100(2)
_cell_measurement_theta_max 29.91
_cell_measurement_theta_min 2.33
_cell_volume 3482.3(2)
_computing_cell_refinement 'Bruker APEX2 v2011.4-0'
_computing_data_collection 'Bruker APEX2 v2011.4-0'
_computing_data_reduction 'Bruker SAINT V7.60A'
_computing_molecular_graphics 'Bruker SHELXTL'
_computing_publication_material 'Bruker SHELXTL'
_computing_structure_refinement 'SHELXS-97 (Sheldrick, 2008)'
_computing_structure_solution Sir2011
_diffrn_ambient_temperature 100(2)
_diffrn_detector_area_resol_mean 512
_diffrn_detector_type '4K CCD area detector APEX II'
_diffrn_measured_fraction_theta_full 1.000
_diffrn_measured_fraction_theta_max 0.981
_diffrn_measurement_device_type 'Kappa 4-axis goniometer bruker-nonius'
_diffrn_measurement_method
;
 Fullsphere data collection, phi and omega scans
;
_diffrn_measurement_specimen_support 'magnetic support whith MicroMount'
_diffrn_radiation_monochromator 'Multilayer Montel 200 mirrors'
_diffrn_radiation_type MoK\a
_diffrn_radiation_wavelength 0.71073
_diffrn_reflns_av_R_equivalents 0.0466
_diffrn_reflns_av_sigmaI/netI 0.0532
_diffrn_reflns_limit_h_max 29
_diffrn_reflns_limit_h_min -30
_diffrn_reflns_limit_k_max 21
_diffrn_reflns_limit_k_min -20
_diffrn_reflns_limit_l_max 15
_diffrn_reflns_limit_l_min -7
_diffrn_reflns_number 38914
_diffrn_reflns_theta_full 25.00
_diffrn_reflns_theta_max 30.43
_diffrn_reflns_theta_min 0.97
_diffrn_source 'rotating anode X-ray tube'
_diffrn_source_current 70
_diffrn_source_power 50
_diffrn_source_size '3 mm x 0.3 mm fine focus'
_diffrn_source_type 'Bruker-Nonius FR 591'
_exptl_absorpt_coefficient_mu 0.880
_exptl_absorpt_correction_T_max 0.9573
_exptl_absorpt_correction_T_min 0.7481
_exptl_absorpt_correction_type empirical
_exptl_absorpt_process_details
; 
 SADABS Version 2008/1 Bruker-Nonius
 Blessing, Acta Cryst. (1995) A51 33-38
;
_exptl_crystal_colour orange
_exptl_crystal_density_diffrn 1.410
_exptl_crystal_density_method 'not measured'
_exptl_crystal_description plate
_exptl_crystal_F_000 1544
_exptl_crystal_size_max 0.35
_exptl_crystal_size_mid 0.20
_exptl_crystal_size_min 0.05
_refine_diff_density_max 0.661
_refine_diff_density_min -0.638
_refine_diff_density_rms 0.133
_refine_ls_extinction_method none
_refine_ls_goodness_of_fit_ref 1.042
_refine_ls_hydrogen_treatment noref
_refine_ls_matrix_type full
_refine_ls_number_parameters 464
_refine_ls_number_reflns 10356
_refine_ls_number_restraints 78
_refine_ls_restrained_S_all 1.043
_refine_ls_R_factor_all 0.0669
_refine_ls_R_factor_gt 0.0410
_refine_ls_shift/su_max 0.001
_refine_ls_shift/su_mean 0.000
_refine_ls_structure_factor_coef Fsqd
_refine_ls_weighting_details 'calc w=1/[\s^2^(Fo^2^)+(0.0594P)^2^+0.7115P] where P=(Fo^2^+2Fc^2^)/3'
_refine_ls_weighting_scheme calc
_refine_ls_wR_factor_gt 0.1014
_refine_ls_wR_factor_ref 0.1171
_reflns_number_gt 7648
_reflns_number_total 10356
_reflns_threshold_expression >2sigma(I)
_cod_data_source_file c3cy01043k.txt
_cod_data_source_block ak1021
_cod_depositor_comments
;
The following automatic conversions were performed:
'_diffrn_measurement_specimen_suppport' tag replaced with
'_diffrn_measurement_specimen_support'.

Automatic conversion script
Id: cif_correct_tags 1440 2010-10-19 06:21:57Z saulius 

The following automatic conversions were performed:

'_symmetry_cell_setting' value 'Monoclinic' changed to 'monoclinic'
according to
/usr/data/users/saulius/crontab/automatic-downloads/rss-feeds/RSC/lib/dictionaries/cif_core.dic
dictionary named 'cif_core.dic' version 2.4.2 from 2011-04-26.

Automatic conversion script
Id: cif_fix_values 2281 2013-09-26 08:29:07Z andrius 
;
_cod_original_sg_symbol_H-M P2(1)/c
_cod_database_code 1516125

loop_
_symmetry_equiv_pos_as_xyz
'x, y, z'
'-x, y+1/2, -z+1/2'
'-x, -y, -z'
'x, -y-1/2, z-1/2'

loop_
_atom_site_label
_atom_site_type_symbol
_atom_site_fract_x
_atom_site_fract_y
_atom_site_fract_z
_atom_site_U_iso_or_equiv
_atom_site_adp_type
_atom_site_occupancy
_atom_site_symmetry_multiplicity
_atom_site_calc_flag
_atom_site_refinement_flags
_atom_site_disorder_assembly
_atom_site_disorder_group
Zn1 Zn 0.148440(11) 0.100455(15) 0.276564(19) 0.01432(7) Uani 1 1 d . . .
N1 N 0.19134(8) 0.13943(11) 0.13335(14) 0.0142(3) Uani 1 1 d . . .
N2 N 0.12431(8) 0.28867(11) -0.12890(14) 0.0150(3) Uani 1 1 d . . .
N3 N 0.07029(8) 0.10945(11) 0.12143(14) 0.0147(3) Uani 1 1 d . . .
N4 N -0.15834(9) -0.07557(13) 0.24731(16) 0.0213(4) Uani 1 1 d . . .
N5 N 0.05708(9) -0.12584(12) 0.48071(17) 0.0217(4) Uani 1 1 d . . .
O1 O 0.23243(6) 0.07248(10) 0.37269(12) 0.0169(3) Uani 1 1 d . . .
O2 O 0.09876(7) 0.00350(10) 0.33973(13) 0.0208(3) Uani 1 1 d . . .
O3 O -0.19470(7) -0.03983(12) 0.15940(14) 0.0282(4) Uani 1 1 d . . .
O4 O -0.17646(8) -0.12744(12) 0.31913(16) 0.0336(4) Uani 1 1 d . . .
O5 O 0.04677(8) -0.12197(11) 0.58524(14) 0.0285(4) Uani 1 1 d . . .
O6 O 0.10150(10) -0.16618(15) 0.45526(18) 0.0486(6) Uani 1 1 d . . .
C1 C 0.27883(9) 0.03779(13) 0.32990(17) 0.0152(4) Uani 1 1 d . . .
C2 C 0.32303(10) -0.02220(13) 0.40445(18) 0.0182(4) Uani 1 1 d . . .
C3 C 0.37319(10) -0.05474(14) 0.3572(2) 0.0224(4) Uani 1 1 d . . .
H3A H 0.4019 -0.0945 0.4076 0.027 Uiso 1 1 calc R . .
C4 C 0.38489(10) -0.03313(14) 0.2392(2) 0.0213(4) Uani 1 1 d . A .
C5 C 0.34238(10) 0.02387(14) 0.16790(19) 0.0188(4) Uani 1 1 d . . .
H5A H 0.3489 0.0406 0.0885 0.023 Uiso 1 1 calc R . .
C6 C 0.28933(9) 0.05833(13) 0.20864(18) 0.0163(4) Uani 1 1 d . . .
C7 C 0.24641(9) 0.11121(13) 0.11961(18) 0.0163(4) Uani 1 1 d . . .
H7 H 0.2594 0.1266 0.0451 0.020 Uiso 1 1 calc R . .
C8 C 0.14955(9) 0.18412(13) 0.03808(16) 0.0139(4) Uani 1 1 d . . .
C9 C 0.16687(9) 0.24722(13) -0.04084(17) 0.0151(4) Uani 1 1 d . . .
H9 H 0.2105 0.2616 -0.0322 0.018 Uiso 1 1 calc R . .
C10 C 0.06238(9) 0.26657(13) -0.14161(17) 0.0159(4) Uani 1 1 d . . .
H10 H 0.0325 0.2932 -0.2071 0.019 Uiso 1 1 calc R . .
C11 C 0.04029(9) 0.20754(13) -0.06465(17) 0.0148(4) Uani 1 1 d . . .
H11 H -0.0038 0.1955 -0.0751 0.018 Uiso 1 1 calc R . .
C12 C 0.08435(9) 0.16587(12) 0.02908(16) 0.0134(4) Uani 1 1 d . . .
C13 C 0.01458(10) 0.07448(13) 0.10975(17) 0.0169(4) Uani 1 1 d . . .
H13 H -0.0160 0.0868 0.0363 0.020 Uiso 1 1 calc R . .
C14 C -0.00397(10) 0.01772(13) 0.20173(17) 0.0165(4) Uani 1 1 d . . .
C15 C -0.06857(10) -0.00291(13) 0.18346(18) 0.0181(4) Uani 1 1 d . . .
H15 H -0.0973 0.0206 0.1136 0.022 Uiso 1 1 calc R . .
C16 C -0.09097(10) -0.05678(14) 0.26554(18) 0.0184(4) Uani 1 1 d . . .
C17 C -0.05015(10) -0.09664(13) 0.36573(18) 0.0193(4) Uani 1 1 d . . .
H17 H -0.0659 -0.1340 0.4221 0.023 Uiso 1 1 calc R . .
C18 C 0.01344(10) -0.08001(14) 0.37988(18) 0.0186(4) Uani 1 1 d . . .
C19 C 0.04083(10) -0.01772(13) 0.30732(17) 0.0166(4) Uani 1 1 d . . .
C20 C 0.31487(10) -0.04630(15) 0.53624(19) 0.0217(4) Uani 1 1 d . . .
C21 C 0.32229(11) 0.03771(16) 0.6174(2) 0.0264(5) Uani 1 1 d . . .
H21A H 0.3642 0.0642 0.6201 0.040 Uiso 1 1 calc R . .
H21B H 0.3182 0.0217 0.7014 0.040 Uiso 1 1 calc R . .
H21C H 0.2893 0.0810 0.5824 0.040 Uiso 1 1 calc R . .
C22 C 0.24932(12) -0.08834(16) 0.5330(2) 0.0306(5) Uani 1 1 d . . .
H22A H 0.2447 -0.1012 0.6177 0.046 Uiso 1 1 calc R . .
H22B H 0.2455 -0.1439 0.4851 0.046 Uiso 1 1 calc R . .
H22C H 0.2160 -0.0467 0.4940 0.046 Uiso 1 1 calc R . .
C23 C 0.36485(13) -0.11421(18) 0.5985(2) 0.0366(6) Uani 1 1 d . . .
H23A H 0.4074 -0.0889 0.6048 0.055 Uiso 1 1 calc R . .
H23B H 0.3609 -0.1690 0.5489 0.055 Uiso 1 1 calc R . .
H23C H 0.3581 -0.1281 0.6816 0.055 Uiso 1 1 calc R . .
C24 C 0.44263(11) -0.06851(17) 0.1929(2) 0.0281(5) Uani 1 1 d DU . .
C25 C 0.4894(5) -0.1207(5) 0.2935(8) 0.0309(14) Uani 0.55 1 d PDU A 1
H25A H 0.4675 -0.1717 0.3211 0.046 Uiso 0.55 1 calc PR A 1
H25B H 0.5053 -0.0813 0.3640 0.046 Uiso 0.55 1 calc PR A 1
H25C H 0.5251 -0.1421 0.2590 0.046 Uiso 0.55 1 calc PR A 1
C26 C 0.4246(6) -0.1248(7) 0.0785(9) 0.0330(17) Uani 0.55 1 d PDU A 1
H26A H 0.4031 -0.1790 0.0979 0.049 Uiso 0.55 1 calc PR A 1
H26B H 0.4629 -0.1412 0.0488 0.049 Uiso 0.55 1 calc PR A 1
H26C H 0.3960 -0.0909 0.0141 0.049 Uiso 0.55 1 calc PR A 1
C27 C 0.4815(6) 0.0146(7) 0.1603(12) 0.0278(15) Uani 0.55 1 d PDU A 1
H27A H 0.5204 -0.0063 0.1364 0.042 Uiso 0.55 1 calc PR A 1
H27B H 0.4926 0.0536 0.2329 0.042 Uiso 0.55 1 calc PR A 1
H27C H 0.4556 0.0478 0.0914 0.042 Uiso 0.55 1 calc PR A 1
C25' C 0.4780(7) -0.1408(7) 0.2763(11) 0.053(3) Uani 0.45 1 d PDU A 2
H25D H 0.5161 -0.1580 0.2465 0.079 Uiso 0.45 1 calc PR A 2
H25E H 0.4504 -0.1929 0.2750 0.079 Uiso 0.45 1 calc PR A 2
H25F H 0.4903 -0.1180 0.3612 0.079 Uiso 0.45 1 calc PR A 2
C26' C 0.4164(8) -0.1104(9) 0.0640(9) 0.036(2) Uani 0.45 1 d PDU A 2
H26D H 0.4512 -0.1387 0.0333 0.054 Uiso 0.45 1 calc PR A 2
H26E H 0.3971 -0.0637 0.0061 0.054 Uiso 0.45 1 calc PR A 2
H26F H 0.3843 -0.1554 0.0711 0.054 Uiso 0.45 1 calc PR A 2
C27' C 0.4871(9) 0.0069(10) 0.1782(16) 0.041(2) Uani 0.45 1 d PDU A 2
H27D H 0.5058 0.0318 0.2597 0.061 Uiso 0.45 1 calc PR A 2
H27E H 0.4634 0.0537 0.1259 0.061 Uiso 0.45 1 calc PR A 2
H27F H 0.5209 -0.0158 0.1393 0.061 Uiso 0.45 1 calc PR A 2
S1S S 0.39015(3) 0.29177(4) 0.42379(5) 0.02424(12) Uani 1 1 d . . .
O1S O 0.37554(9) 0.27771(13) 0.54934(15) 0.0383(4) Uani 1 1 d . . .
C1S C 0.42623(11) 0.19133(16) 0.3830(2) 0.0274(5) Uani 1 1 d . . .
H1S1 H 0.4698 0.1870 0.4315 0.041 Uiso 1 1 calc R . .
H1S2 H 0.4270 0.1924 0.2945 0.041 Uiso 1 1 calc R . .
H1S3 H 0.4017 0.1396 0.4007 0.041 Uiso 1 1 calc R . .
C2S C 0.31708(11) 0.27975(16) 0.3147(2) 0.0264(5) Uani 1 1 d . . .
H2S1 H 0.2957 0.2251 0.3328 0.040 Uiso 1 1 calc R . .
H2S2 H 0.3255 0.2761 0.2309 0.040 Uiso 1 1 calc R . .
H2S3 H 0.2899 0.3314 0.3202 0.040 Uiso 1 1 calc R . .
S1T S 0.17244(3) 0.88504(4) 0.15736(6) 0.02770(13) Uani 1 1 d . . .
O1T O 0.10571(8) 0.88793(12) 0.08281(17) 0.0357(4) Uani 1 1 d . . .
C1T C 0.22172(12) 0.85999(18) 0.0504(2) 0.0348(6) Uani 1 1 d . . .
H1T1 H 0.2069 0.8049 0.0058 0.052 Uiso 1 1 calc R . .
H1T2 H 0.2656 0.8522 0.0955 0.052 Uiso 1 1 calc R . .
H1T3 H 0.2197 0.9092 -0.0089 0.052 Uiso 1 1 calc R . .
C2T C 0.17974(13) 0.7797(2) 0.2341(2) 0.0382(6) Uani 1 1 d . . .
H2T1 H 0.1553 0.7804 0.2997 0.057 Uiso 1 1 calc R . .
H2T2 H 0.2245 0.7681 0.2705 0.057 Uiso 1 1 calc R . .
H2T3 H 0.1634 0.7326 0.1743 0.057 Uiso 1 1 calc R . .

loop_
_atom_site_aniso_label
_atom_site_aniso_U_11
_atom_site_aniso_U_22
_atom_site_aniso_U_33
_atom_site_aniso_U_23
_atom_site_aniso_U_13
_atom_site_aniso_U_12
Zn1 0.01583(12) 0.01490(12) 0.01248(10) 0.00025(8) 0.00352(8) 0.00046(9)
N1 0.0151(8) 0.0139(8) 0.0131(7) 0.0006(6) 0.0017(6) -0.0002(6)
N2 0.0167(8) 0.0160(8) 0.0121(7) 0.0018(6) 0.0027(6) -0.0004(6)
N3 0.0193(8) 0.0131(8) 0.0126(7) 0.0005(6) 0.0053(6) 0.0003(6)
N4 0.0221(9) 0.0230(9) 0.0200(8) -0.0006(7) 0.0070(7) -0.0073(7)
N5 0.0246(10) 0.0167(9) 0.0251(9) 0.0055(7) 0.0084(8) -0.0012(7)
O1 0.0157(7) 0.0199(7) 0.0150(6) 0.0015(5) 0.0031(5) 0.0031(5)
O2 0.0199(7) 0.0224(8) 0.0197(7) 0.0053(6) 0.0029(6) -0.0012(6)
O3 0.0226(8) 0.0362(9) 0.0247(8) 0.0059(7) 0.0026(6) -0.0055(7)
O4 0.0276(9) 0.0410(10) 0.0333(9) 0.0136(8) 0.0092(7) -0.0102(8)
O5 0.0358(9) 0.0307(9) 0.0176(7) -0.0015(6) 0.0024(7) 0.0041(7)
O6 0.0516(12) 0.0577(14) 0.0453(11) 0.0271(10) 0.0298(10) 0.0342(10)
C1 0.0158(9) 0.0120(9) 0.0171(8) -0.0002(7) 0.0016(7) -0.0015(7)
C2 0.0194(10) 0.0139(9) 0.0200(9) 0.0015(7) 0.0008(8) 0.0007(7)
C3 0.0223(11) 0.0177(10) 0.0257(10) 0.0020(8) 0.0015(9) 0.0056(8)
C4 0.0201(10) 0.0191(10) 0.0252(10) 0.0007(8) 0.0061(8) 0.0039(8)
C5 0.0185(10) 0.0180(10) 0.0206(9) 0.0003(8) 0.0054(8) 0.0009(8)
C6 0.0158(9) 0.0144(9) 0.0184(9) 0.0007(7) 0.0030(7) 0.0015(7)
C7 0.0180(10) 0.0160(9) 0.0151(8) 0.0010(7) 0.0039(7) -0.0016(7)
C8 0.0168(9) 0.0141(9) 0.0112(8) -0.0006(6) 0.0037(7) 0.0015(7)
C9 0.0159(9) 0.0148(9) 0.0152(8) -0.0004(7) 0.0044(7) -0.0011(7)
C10 0.0164(9) 0.0161(9) 0.0148(8) 0.0008(7) 0.0023(7) 0.0008(7)
C11 0.0142(9) 0.0154(9) 0.0152(8) 0.0001(7) 0.0040(7) -0.0017(7)
C12 0.0177(9) 0.0108(8) 0.0126(8) -0.0008(6) 0.0051(7) -0.0005(7)
C13 0.0217(10) 0.0150(9) 0.0135(8) -0.0007(7) 0.0026(7) -0.0013(8)
C14 0.0217(10) 0.0146(9) 0.0145(8) -0.0006(7) 0.0063(7) -0.0023(7)
C15 0.0236(10) 0.0160(10) 0.0154(8) -0.0017(7) 0.0054(8) -0.0021(8)
C16 0.0192(10) 0.0179(10) 0.0194(9) -0.0018(7) 0.0067(8) -0.0041(8)
C17 0.0258(11) 0.0163(10) 0.0178(9) 0.0001(7) 0.0092(8) -0.0037(8)
C18 0.0232(10) 0.0157(10) 0.0177(9) 0.0028(7) 0.0059(8) 0.0011(8)
C19 0.0221(10) 0.0146(9) 0.0150(8) -0.0009(7) 0.0081(8) -0.0020(7)
C20 0.0249(11) 0.0212(10) 0.0186(9) 0.0034(8) 0.0036(8) 0.0039(8)
C21 0.0273(12) 0.0305(12) 0.0201(10) -0.0006(9) 0.0017(9) 0.0007(9)
C22 0.0360(13) 0.0291(13) 0.0255(11) 0.0087(9) 0.0040(10) -0.0077(10)
C23 0.0459(16) 0.0361(14) 0.0264(11) 0.0113(10) 0.0046(11) 0.0159(12)
C24 0.0235(11) 0.0291(12) 0.0334(11) 0.0024(9) 0.0102(9) 0.0109(9)
C25 0.024(3) 0.032(3) 0.038(3) 0.007(2) 0.009(2) 0.012(2)
C26 0.024(3) 0.027(3) 0.046(3) -0.005(2) 0.003(2) 0.015(3)
C27 0.018(3) 0.032(3) 0.033(3) 0.006(2) 0.006(2) 0.008(2)
C25' 0.050(6) 0.057(5) 0.055(4) 0.016(4) 0.020(4) 0.033(4)
C26' 0.032(4) 0.033(4) 0.046(3) -0.009(3) 0.016(3) 0.017(3)
C27' 0.024(4) 0.044(4) 0.053(6) -0.003(4) 0.006(4) 0.005(3)
S1S 0.0272(3) 0.0194(3) 0.0267(3) -0.0027(2) 0.0072(2) -0.0032(2)
O1S 0.0533(12) 0.0386(11) 0.0247(8) -0.0058(7) 0.0122(8) -0.0025(9)
C1S 0.0223(11) 0.0276(12) 0.0321(12) -0.0012(9) 0.0052(9) 0.0029(9)
C2S 0.0264(11) 0.0244(11) 0.0284(11) 0.0011(9) 0.0056(9) 0.0024(9)
S1T 0.0207(3) 0.0268(3) 0.0338(3) -0.0116(2) 0.0014(2) -0.0002(2)
O1T 0.0218(9) 0.0387(10) 0.0426(10) 0.0048(8) -0.0025(7) 0.0043(7)
C1T 0.0343(14) 0.0334(14) 0.0386(13) -0.0037(11) 0.0121(11) 0.0023(11)
C2T 0.0396(15) 0.0493(17) 0.0248(11) 0.0050(11) 0.0045(11) 0.0113(13)

loop_
_atom_type_symbol
_atom_type_description
_atom_type_scat_dispersion_real
_atom_type_scat_dispersion_imag
_atom_type_scat_source
C C 0.0033 0.0016 'International Tables Vol C Tables 4.2.6.8 and 6.1.1.4'
H H 0.0000 0.0000 'International Tables Vol C Tables 4.2.6.8 and 6.1.1.4'
N N 0.0061 0.0033 'International Tables Vol C Tables 4.2.6.8 and 6.1.1.4'
O O 0.0106 0.0060 'International Tables Vol C Tables 4.2.6.8 and 6.1.1.4'
S S 0.1246 0.1234 'International Tables Vol C Tables 4.2.6.8 and 6.1.1.4'
Zn Zn 0.2839 1.4301 'International Tables Vol C Tables 4.2.6.8 and 6.1.1.4'

loop_
_geom_angle_atom_site_label_1
_geom_angle_atom_site_label_2
_geom_angle_atom_site_label_3
_geom_angle
_geom_angle_site_symmetry_1
_geom_angle_site_symmetry_3
O1 Zn1 O2 99.03(6) . .
O1 Zn1 N1 87.99(6) . .
O2 Zn1 N1 145.13(6) . .
O1 Zn1 N2 101.50(6) . 4_566
O2 Zn1 N2 101.28(6) . 4_566
N1 Zn1 N2 110.76(6) . 4_566
O1 Zn1 N3 159.72(6) . .
O2 Zn1 N3 86.34(6) . .
N1 Zn1 N3 76.92(6) . .
N2 Zn1 N3 96.54(6) 4_566 .
C7 N1 C8 121.82(16) . .
C7 N1 Zn1 124.10(13) . .
C8 N1 Zn1 112.78(12) . .
C9 N2 C10 118.18(17) . .
C9 N2 Zn1 121.84(13) . 4_565
C10 N2 Zn1 119.09(13) . 4_565
C13 N3 C12 120.52(16) . .
C13 N3 Zn1 127.89(13) . .
C12 N3 Zn1 111.46(12) . .
O4 N4 O3 123.07(18) . .
O4 N4 C16 118.39(18) . .
O3 N4 C16 118.52(17) . .
O6 N5 O5 123.36(19) . .
O6 N5 C18 117.94(18) . .
O5 N5 C18 118.70(18) . .
C1 O1 Zn1 125.94(12) . .
C19 O2 Zn1 130.36(13) . .
O1 C1 C6 122.36(17) . .
O1 C1 C2 120.66(17) . .
C6 C1 C2 116.97(18) . .
C3 C2 C1 118.77(19) . .
C3 C2 C20 121.61(18) . .
C1 C2 C20 119.59(18) . .
C2 C3 C4 124.72(19) . .
C5 C4 C3 116.40(19) . .
C5 C4 C24 120.88(19) . .
C3 C4 C24 122.69(19) . .
C4 C5 C6 122.16(19) . .
C5 C6 C1 120.93(18) . .
C5 C6 C7 115.58(18) . .
C1 C6 C7 123.44(18) . .
N1 C7 C6 124.93(18) . .
C9 C8 N1 125.50(18) . .
C9 C8 C12 118.70(17) . .
N1 C8 C12 115.68(16) . .
N2 C9 C8 122.51(18) . .
N2 C10 C11 123.54(17) . .
C10 C11 C12 118.34(18) . .
C11 C12 N3 126.17(18) . .
C11 C12 C8 118.53(17) . .
N3 C12 C8 115.23(16) . .
N3 C13 C14 123.82(18) . .
C15 C14 C13 116.21(17) . .
C15 C14 C19 120.72(18) . .
C13 C14 C19 123.07(18) . .
C16 C15 C14 120.67(18) . .
C15 C16 C17 121.61(19) . .
C15 C16 N4 120.07(18) . .
C17 C16 N4 118.30(18) . .
C18 C17 C16 117.59(19) . .
C17 C18 C19 124.94(19) . .
C17 C18 N5 117.96(18) . .
C19 C18 N5 117.02(18) . .
O2 C19 C18 120.11(18) . .
O2 C19 C14 125.99(18) . .
C18 C19 C14 113.87(18) . .
C21 C20 C23 107.69(18) . .
C21 C20 C22 109.46(19) . .
C23 C20 C22 107.1(2) . .
C21 C20 C2 109.87(17) . .
C23 C20 C2 111.71(19) . .
C22 C20 C2 110.93(17) . .
C26 C24 C27' 112.8(12) . .
C26 C24 C25' 96.8(7) . .
C27' C24 C25' 110.4(7) . .
C26 C24 C4 112.9(6) . .
C27' C24 C4 110.7(9) . .
C25' C24 C4 112.5(7) . .
C26 C24 C25 109.6(5) . .
C27' C24 C25 97.0(8) . .
C25' C24 C25 15.3(6) . .
C4 C24 C25 112.8(5) . .
C26 C24 C26' 11.2(8) . .
C27' C24 C26' 108.8(6) . .
C25' C24 C26' 108.0(6) . .
C4 C24 C26' 106.3(7) . .
C25 C24 C26' 120.8(7) . .
C26 C24 C27 107.9(6) . .
C27' C24 C27 8.4(9) . .
C25' C24 C27 118.4(8) . .
C4 C24 C27 108.0(6) . .
C25 C24 C27 105.3(5) . .
C26' C24 C27 102.6(10) . .
O1S S1S C2S 106.57(11) . .
O1S S1S C1S 107.44(11) . .
C2S S1S C1S 96.52(11) . .
O1T S1T C2T 105.42(12) . .
O1T S1T C1T 106.08(12) . .
C2T S1T C1T 97.03(13) . .

loop_
_geom_bond_atom_site_label_1
_geom_bond_atom_site_label_2
_geom_bond_distance
_geom_bond_site_symmetry_2
Zn1 O1 1.9431(13) .
Zn1 O2 2.0124(15) .
Zn1 N1 2.0738(16) .
Zn1 N2 2.0837(16) 4_566
Zn1 N3 2.1410(16) .
N1 C7 1.297(3) .
N1 C8 1.404(2) .
N2 C9 1.341(2) .
N2 C10 1.353(2) .
N2 Zn1 2.0836(16) 4_565
N3 C13 1.291(3) .
N3 C12 1.405(2) .
N4 O4 1.230(2) .
N4 O3 1.235(2) .
N4 C16 1.451(3) .
N5 O6 1.213(2) .
N5 O5 1.221(2) .
N5 C18 1.469(3) .
O1 C1 1.299(2) .
O2 C19 1.265(2) .
C1 C6 1.436(3) .
C1 C2 1.437(3) .
C2 C3 1.382(3) .
C2 C20 1.544(3) .
C3 C4 1.414(3) .
C4 C5 1.374(3) .
C4 C24 1.534(3) .
C5 C6 1.410(3) .
C6 C7 1.439(3) .
C8 C9 1.388(3) .
C8 C12 1.414(3) .
C10 C11 1.378(3) .
C11 C12 1.397(3) .
C13 C14 1.443(3) .
C14 C15 1.398(3) .
C14 C19 1.450(3) .
C15 C16 1.373(3) .
C16 C17 1.396(3) .
C17 C18 1.369(3) .
C18 C19 1.434(3) .
C20 C21 1.533(3) .
C20 C23 1.536(3) .
C20 C22 1.539(3) .
C24 C26 1.500(9) .
C24 C27' 1.512(8) .
C24 C25' 1.519(8) .
C24 C25 1.547(7) .
C24 C26' 1.550(8) .
C24 C27 1.582(8) .
S1S O1S 1.4984(18) .
S1S C2S 1.781(2) .
S1S C1S 1.793(2) .
S1T O1T 1.5008(17) .
S1T C2T 1.783(3) .
S1T C1T 1.784(3) .

loop_
_geom_torsion_atom_site_label_1
_geom_torsion_atom_site_label_2
_geom_torsion_atom_site_label_3
_geom_torsion_atom_site_label_4
_geom_torsion
_geom_torsion_site_symmetry_1
O1 Zn1 N1 C7 23.87(16) .
O2 Zn1 N1 C7 -79.10(19) .
N2 Zn1 N1 C7 125.41(15) 4_566
N3 Zn1 N1 C7 -142.48(17) .
O1 Zn1 N1 C8 -169.03(13) .
O2 Zn1 N1 C8 88.00(16) .
N2 Zn1 N1 C8 -67.49(13) 4_566
N3 Zn1 N1 C8 24.62(12) .
O1 Zn1 N3 C13 118.7(2) .
O2 Zn1 N3 C13 12.41(17) .
N1 Zn1 N3 C13 161.60(18) .
N2 Zn1 N3 C13 -88.54(17) 4_566
O1 Zn1 N3 C12 -65.5(2) .
O2 Zn1 N3 C12 -171.77(13) .
N1 Zn1 N3 C12 -22.57(12) .
N2 Zn1 N3 C12 87.28(13) 4_566
O2 Zn1 O1 C1 108.21(16) .
N1 Zn1 O1 C1 -37.45(16) .
N2 Zn1 O1 C1 -148.23(15) 4_566
N3 Zn1 O1 C1 4.1(3) .
O1 Zn1 O2 C19 -175.42(17) .
N1 Zn1 O2 C19 -75.9(2) .
N2 Zn1 O2 C19 80.84(18) 4_566
N3 Zn1 O2 C19 -15.10(18) .
Zn1 O1 C1 C6 35.0(3) .
Zn1 O1 C1 C2 -146.23(15) .
O1 C1 C2 C3 -177.40(18) .
C6 C1 C2 C3 1.4(3) .
O1 C1 C2 C20 0.6(3) .
C6 C1 C2 C20 179.37(18) .
C1 C2 C3 C4 0.2(3) .
C20 C2 C3 C4 -177.7(2) .
C2 C3 C4 C5 -0.5(3) .
C2 C3 C4 C24 177.8(2) .
C3 C4 C5 C6 -0.9(3) .
C24 C4 C5 C6 -179.2(2) .
C4 C5 C6 C1 2.5(3) .
C4 C5 C6 C7 -175.10(19) .
O1 C1 C6 C5 176.04(18) .
C2 C1 C6 C5 -2.7(3) .
O1 C1 C6 C7 -6.5(3) .
C2 C1 C6 C7 174.71(18) .
C8 N1 C7 C6 -174.30(18) .
Zn1 N1 C7 C6 -8.3(3) .
C5 C6 C7 N1 171.07(19) .
C1 C6 C7 N1 -6.5(3) .
C7 N1 C8 C9 -40.1(3) .
Zn1 N1 C8 C9 152.49(16) .
C7 N1 C8 C12 143.97(18) .
Zn1 N1 C8 C12 -23.5(2) .
C10 N2 C9 C8 -1.0(3) .
Zn1 N2 C9 C8 168.10(14) 4_565
N1 C8 C9 N2 -178.83(18) .
C12 C8 C9 N2 -3.0(3) .
C9 N2 C10 C11 3.8(3) .
Zn1 N2 C10 C11 -165.68(15) 4_565
N2 C10 C11 C12 -2.2(3) .
C10 C11 C12 N3 174.82(18) .
C10 C11 C12 C8 -1.9(3) .
C13 N3 C12 C11 16.5(3) .
Zn1 N3 C12 C11 -159.63(16) .
C13 N3 C12 C8 -166.61(17) .
Zn1 N3 C12 C8 17.2(2) .
C9 C8 C12 C11 4.4(3) .
N1 C8 C12 C11 -179.35(17) .
C9 C8 C12 N3 -172.69(17) .
N1 C8 C12 N3 3.5(2) .
C12 N3 C13 C14 -178.43(18) .
Zn1 N3 C13 C14 -2.9(3) .
N3 C13 C14 C15 170.23(19) .
N3 C13 C14 C19 -10.4(3) .
C13 C14 C15 C16 179.71(19) .
C19 C14 C15 C16 0.3(3) .
C14 C15 C16 C17 -3.5(3) .
C14 C15 C16 N4 178.27(18) .
O4 N4 C16 C15 176.6(2) .
O3 N4 C16 C15 -2.3(3) .
O4 N4 C16 C17 -1.7(3) .
O3 N4 C16 C17 179.38(19) .
C15 C16 C17 C18 0.2(3) .
N4 C16 C17 C18 178.41(18) .
C16 C17 C18 C19 6.7(3) .
C16 C17 C18 N5 -176.47(18) .
O6 N5 C18 C17 128.2(2) .
O5 N5 C18 C17 -51.4(3) .
O6 N5 C18 C19 -54.8(3) .
O5 N5 C18 C19 125.7(2) .
Zn1 O2 C19 C18 -169.53(14) .
Zn1 O2 C19 C14 8.3(3) .
C17 C18 C19 O2 168.7(2) .
N5 C18 C19 O2 -8.1(3) .
C17 C18 C19 C14 -9.3(3) .
N5 C18 C19 C14 173.81(17) .
C15 C14 C19 O2 -172.39(19) .
C13 C14 C19 O2 8.3(3) .
C15 C14 C19 C18 5.5(3) .
C13 C14 C19 C18 -173.77(18) .
C3 C2 C20 C21 114.8(2) .
C1 C2 C20 C21 -63.1(2) .
C3 C2 C20 C23 -4.6(3) .
C1 C2 C20 C23 177.5(2) .
C3 C2 C20 C22 -124.0(2) .
C1 C2 C20 C22 58.1(2) .
C5 C4 C24 C26 -63.1(5) .
C3 C4 C24 C26 118.7(5) .
C5 C4 C24 C27' 64.5(7) .
C3 C4 C24 C27' -113.8(6) .
C5 C4 C24 C25' -171.4(5) .
C3 C4 C24 C25' 10.3(6) .
C5 C4 C24 C25 171.9(4) .
C3 C4 C24 C25 -6.3(4) .
C5 C4 C24 C26' -53.5(6) .
C3 C4 C24 C26' 128.3(6) .
C5 C4 C24 C27 56.0(5) .
C3 C4 C24 C27 -122.2(5) .
